data_1523307
loop_
_publ_author_name
'Brun, K.'
'Pearson, W.B.'
'Kjekshus, A.'

_publ_section_title
;
 Equiatomic transition metal alloys of manganese. I. The tetragonal Pt Mn
 phase
;
_journal_name_full 'Philosophical Magazine, Serie 8(1956-)'
_journal_page_first 291
_journal_page_last 299
_journal_volume 10
_journal_year 1964
_chemical_formula_sum 'Mn Pt'
_space_group_IT_number 123
_symmetry_space_group_name_Hall '-P 4 2'
_symmetry_space_group_name_H-M 'P 4/m m m'
_cell_angle_alpha 90
_cell_angle_beta 90
_cell_angle_gamma 90
_cell_formula_units_Z 1
_cell_length_a 2.83
_cell_length_b 2.83
_cell_length_c 3.66
_cell_volume 29.313
_citation_journal_id_ASTM PHMA83
_cod_data_source_file Brun_PHMA83_1964_1151.cif
_cod_data_source_block Mn1Pt1
_cod_original_cell_volume 29.31257
_cod_original_formula_sum 'Mn1 Pt1'
_cod_database_code 1523307

loop_
_symmetry_equiv_pos_as_xyz
x,y,z
-y,x,z
-x,-y,z
y,-x,z
x,-y,-z
y,x,-z
-x,y,-z
-y,-x,-z
-x,-y,-z
y,-x,-z
x,y,-z
-y,x,-z
-x,y,z
-y,-x,z
x,-y,z
y,x,z

loop_
_atom_site_label
_atom_site_type_symbol
_atom_site_fract_x
_atom_site_fract_y
_atom_site_fract_z
_atom_site_occupancy
_atom_site_U_iso_or_equiv
Pt1 Pt 0.5 0.5 0.5 1 0.0
Mn1 Mn 0 0 0 1 0.0
